data_2016795
loop_
_publ_author_name
'Sridhar, Balasubramanian'
'Ravikumar, Krishnan'

_publ_section_title
;
 Supramolecular hydrogen-bonded networks in cytosinium succinate and
 cytosinium 4-nitrobenzoate cytosine monohydrate
;
_journal_coeditor_code DN3096
_journal_issue 10
_journal_name_full 'Acta Crystallographica Section C'
_journal_page_first o566
_journal_page_last o569
_journal_paper_doi 10.1107/S010827010802979X
_journal_volume 64
_journal_year 2008
_chemical_formula_iupac 'C4 H6 N3 O +, C7 H4 N O4 -, C4 H5 N3 O, H2 O'
_chemical_formula_moiety 'C4 H6 N3 O +, C7 H4 N O4 -, C4 H5 N3 O, H2 O'
_chemical_formula_sum 'C15 H17 N7 O7'
_chemical_formula_weight 407.36
_chemical_name_common
;
cytosinium 4-nitrobenzoate cytosine monohydrate
;
_chemical_name_systematic
;
4-amino-2-oxo-2,3-dihydropyrimidin-1-ium
4-nitrobenzoate 4-aminopyrimidin-2(1H)-one solvate monohydrate
;
_space_group_IT_number 2
_symmetry_cell_setting triclinic
_symmetry_space_group_name_Hall '-P 1'
_symmetry_space_group_name_H-M 'P -1'
_atom_sites_solution_hydrogens geom
_atom_sites_solution_primary direct
_atom_sites_solution_secondary difmap
_audit_creation_method SHELXL-97
_cell_angle_alpha 85.525(4)
_cell_angle_beta 87.576(4)
_cell_angle_gamma 67.279(3)
_cell_formula_units_Z 2
_cell_length_a 6.7154(14)
_cell_length_b 7.4036(16)
_cell_length_c 19.228(4)
_cell_measurement_reflns_used 7202
_cell_measurement_temperature 294(2)
_cell_measurement_theta_max 27.99
_cell_measurement_theta_min 2.21
_cell_volume 879.0(3)
_computing_cell_refinement 'SAINT (Bruker, 2001)'
_computing_data_collection 'SMART (Bruker, 2001)'
_computing_data_reduction 'SAINT (Bruker, 2001)'
_computing_molecular_graphics
;
SHELXTL/PC (Sheldrick, 2008) and PLATON (Spek, 2003)
;
_computing_publication_material 'SHELXL97 (Sheldrick, 2008)'
_computing_structure_refinement 'SHELXL97 (Sheldrick, 2008)'
_computing_structure_solution 'SHELXS97 (Sheldrick, 2008)'
_diffrn_ambient_temperature 294(2)
_diffrn_measured_fraction_theta_full 0.997
_diffrn_measured_fraction_theta_max 0.997
_diffrn_measurement_device 'Bruker SMART APEX CCD area-detector'
_diffrn_measurement_device_type 'Bruker SMART APEX CCD area-detector'
_diffrn_measurement_method '\w scan'
_diffrn_radiation_monochromator graphite
_diffrn_radiation_source 'fine-focus sealed tube'
_diffrn_radiation_type MoK\a
_diffrn_radiation_wavelength 0.71073
_diffrn_reflns_av_R_equivalents 0.0439
_diffrn_reflns_av_sigmaI/netI 0.0505
_diffrn_reflns_limit_h_max 7
_diffrn_reflns_limit_h_min -7
_diffrn_reflns_limit_k_max 8
_diffrn_reflns_limit_k_min -8
_diffrn_reflns_limit_l_max 22
_diffrn_reflns_limit_l_min -22
_diffrn_reflns_number 8258
_diffrn_reflns_theta_full 25.00
_diffrn_reflns_theta_max 25.00
_diffrn_reflns_theta_min 1.06
_diffrn_standards_number 0
_exptl_absorpt_coefficient_mu 0.125
_exptl_absorpt_correction_type none
_exptl_crystal_colour colorless
_exptl_crystal_density_diffrn 1.539
_exptl_crystal_density_method 'not measured'
_exptl_crystal_description block
_exptl_crystal_F_000 424
_exptl_crystal_size_max 0.19
_exptl_crystal_size_mid 0.16
_exptl_crystal_size_min 0.08
_refine_diff_density_max 0.432
_refine_diff_density_min -0.451
_refine_ls_extinction_method none
_refine_ls_goodness_of_fit_ref 1.101
_refine_ls_hydrogen_treatment mixed
_refine_ls_matrix_type full
_refine_ls_number_parameters 298
_refine_ls_number_reflns 3064
_refine_ls_number_restraints 0
_refine_ls_restrained_S_all 1.101
_refine_ls_R_factor_all 0.0804
_refine_ls_R_factor_gt 0.0698
_refine_ls_shift/su_max 0.000
_refine_ls_shift/su_mean 0.000
_refine_ls_structure_factor_coef Fsqd
_refine_ls_weighting_details 'calc w=1/[\s^2^(Fo^2^)+(0.1347P)^2^+0.1481P] where P=(Fo^2^+2Fc^2^)/3'
_refine_ls_weighting_scheme calc
_refine_ls_wR_factor_gt 0.1943
_refine_ls_wR_factor_ref 0.2086
_reflns_number_gt 2570
_reflns_number_total 3064
_reflns_threshold_expression I>2\s(I)
_cod_data_source_file dn3096.cif
_cod_data_source_block II
_cod_depositor_comments
;
The following automatic conversions were performed:
'_symmetry_cell_setting' value 'Triclinic' changed to 'triclinic'
according to '/home/saulius/struct/CIF-dictionaries/cif_core.dic'
dictionary named 'cif_core.dic' version 2.4.1 from 2010-06-29.

Automatic conversion script
Id: cif_fix_enum 1527 2010-12-29 10:47:43Z saulius 

The following automatic conversions were performed:

'_symmetry_cell_setting' value 'Triclinic' changed to 'triclinic'
according to /home/saulius/struct/CIF-dictionaries/cif_core.dic
dictionary named 'cif_core.dic' version 2.4.1 from 2010-06-29.

Automatic conversion script
Id: cif_fix_values 1715 2011-07-08 13:25:40Z adriana 
;
_cod_database_code 2016795
_cod_database_fobs_code 2016795

loop_
_symmetry_equiv_pos_as_xyz
'x, y, z'
'-x, -y, -z'

loop_
_atom_site_type_symbol
_atom_site_label
_atom_site_fract_x
_atom_site_fract_y
_atom_site_fract_z
_atom_site_U_iso_or_equiv
_atom_site_adp_type
_atom_site_calc_flag
_atom_site_refinement_flags
_atom_site_occupancy
C C2A 0.7429(4) 0.1448(3) 0.41776(12) 0.0295(5) Uani d . 1
C C4A 0.7629(3) -0.1877(3) 0.42401(12) 0.0287(5) Uani d . 1
C C5A 0.7629(4) -0.1816(4) 0.35042(12) 0.0340(6) Uani d . 1
H H5A 0.7711 -0.2902 0.3274 0.041 Uiso calc R 1
C C6A 0.7508(4) -0.0155(4) 0.31490(13) 0.0352(6) Uani d . 1
H H6A 0.7502 -0.0091 0.2664 0.042 Uiso calc R 1
N N1A 0.7395(3) 0.1446(3) 0.34758(11) 0.0355(5) Uani d . 1
H H1A 0.721(6) 0.256(6) 0.320(2) 0.069(10) Uiso d . 1
N N3A 0.7537(3) -0.0254(3) 0.45455(10) 0.0293(5) Uani d . 1
H H3A 0.756(5) -0.024(5) 0.5046(19) 0.059(9) Uiso d . 1
N N7A 0.7693(4) -0.3395(3) 0.46420(12) 0.0369(6) Uani d . 1
O O8A 0.7359(3) 0.2871(2) 0.44812(9) 0.0411(5) Uani d . 1
H H7A 0.772(4) -0.442(5) 0.4462(15) 0.043(8) Uiso d . 1
H H8A 0.767(4) -0.333(4) 0.5152(15) 0.035(7) Uiso d . 1
C C2B 0.7662(4) -0.2006(3) 0.63813(12) 0.0276(5) Uani d . 1
C C4B 0.7400(3) 0.1223(3) 0.63833(12) 0.0280(5) Uani d . 1
C C5B 0.7524(4) 0.1080(4) 0.71189(13) 0.0349(6) Uani d . 1
H H5B 0.7499 0.2125 0.7363 0.042 Uiso calc R 1
C C6B 0.7679(4) -0.0635(4) 0.74500(13) 0.0365(6) Uani d . 1
H H6B 0.7746 -0.0784 0.7934 0.044 Uiso calc R 1
N N1B 0.7739(3) -0.2145(3) 0.70870(10) 0.0352(5) Uani d . 1
H H1B 0.770(6) -0.317(6) 0.730(2) 0.068(10) Uiso d . 1
N N3B 0.7508(3) -0.0296(3) 0.60271(10) 0.0280(5) Uani d . 1
N N7B 0.7188(4) 0.2883(3) 0.60162(13) 0.0386(6) Uani d . 1
O O8B 0.7726(3) -0.3444(2) 0.60712(9) 0.0400(5) Uani d . 1
H H7B 0.713(5) 0.386(5) 0.6241(17) 0.057(9) Uiso d . 1
H H8B 0.714(5) 0.294(4) 0.5552(17) 0.044(8) Uiso d . 1
C C12 0.8120(4) -0.6443(4) 0.90808(13) 0.0396(6) Uani d . 1
C C13 0.9478(5) -0.6793(4) 0.96393(15) 0.0496(7) Uani d . 1
H H13 1.0716 -0.6517 0.9580 0.060 Uiso calc R 1
C C14 0.9056(6) -0.7532(5) 1.02753(15) 0.0584(8) Uani d . 1
H H14 0.9971 -0.7742 1.0649 0.070 Uiso calc R 1
C C15 0.7226(5) -0.7960(4) 1.03467(14) 0.0503(8) Uani d . 1
C C16 0.5867(5) -0.7661(5) 0.98061(17) 0.0556(8) Uani d . 1
H H16 0.4649 -0.7966 0.9866 0.067 Uiso calc R 1
C C17 0.6309(5) -0.6902(4) 0.91697(15) 0.0504(7) Uani d . 1
H H17 0.5388 -0.6698 0.8798 0.060 Uiso calc R 1
C C11 0.8610(5) -0.5530(4) 0.83995(14) 0.0445(7) Uani d . 1
N N18 0.6759(7) -0.8751(4) 1.10258(15) 0.0748(10) Uani d . 1
O O9 1.0263(4) -0.5173(4) 0.83713(12) 0.0805(8) Uani d . 1
O O10 0.7289(3) -0.5132(3) 0.79171(9) 0.0497(6) Uani d . 1
O O20 0.5082(7) -0.9016(5) 1.10923(16) 0.1112(12) Uani d . 1
O O19 0.8051(7) -0.9097(5) 1.14913(14) 0.1159(13) Uani d . 1
O O1W 0.6864(4) 0.4584(3) 0.25694(11) 0.0500(6) Uani d . 1
H H1W 0.570(5) 0.469(4) 0.2305(17) 0.049(8) Uiso d . 1
H H2W 0.771(7) 0.477(6) 0.225(2) 0.091(14) Uiso d . 1

loop_
_atom_site_aniso_label
_atom_site_aniso_U_11
_atom_site_aniso_U_22
_atom_site_aniso_U_33
_atom_site_aniso_U_12
_atom_site_aniso_U_13
_atom_site_aniso_U_23
C2A 0.0312(12) 0.0247(12) 0.0348(13) -0.0140(10) 0.0018(9) 0.0004(9)
C4A 0.0295(12) 0.0271(12) 0.0336(12) -0.0147(9) -0.0001(9) -0.0057(9)
C5A 0.0390(13) 0.0332(13) 0.0345(13) -0.0177(11) 0.0005(10) -0.0092(10)
C6A 0.0344(13) 0.0444(15) 0.0311(12) -0.0191(11) 0.0008(10) -0.0071(11)
N1A 0.0411(12) 0.0346(12) 0.0330(11) -0.0181(10) 0.0002(9) 0.0033(9)
N3A 0.0378(11) 0.0245(11) 0.0299(11) -0.0164(8) -0.0008(8) -0.0033(8)
N7A 0.0575(14) 0.0228(11) 0.0379(13) -0.0230(10) -0.0007(10) -0.0060(9)
O8A 0.0622(12) 0.0247(9) 0.0444(10) -0.0251(8) 0.0004(8) -0.0041(7)
C2B 0.0332(12) 0.0217(11) 0.0320(12) -0.0149(9) 0.0000(9) -0.0022(9)
C4B 0.0258(11) 0.0217(11) 0.0390(13) -0.0116(9) 0.0008(9) -0.0048(9)
C5B 0.0406(14) 0.0295(13) 0.0387(13) -0.0162(11) -0.0005(10) -0.0120(10)
C6B 0.0427(14) 0.0415(15) 0.0306(12) -0.0213(11) -0.0015(10) -0.0066(10)
N1B 0.0504(13) 0.0320(12) 0.0306(11) -0.0246(10) -0.0017(9) 0.0024(9)
N3B 0.0342(11) 0.0222(10) 0.0317(10) -0.0149(8) 0.0006(8) -0.0044(8)
N7B 0.0567(14) 0.0218(11) 0.0434(14) -0.0208(10) -0.0040(10) -0.0056(9)
O8B 0.0670(12) 0.0264(9) 0.0366(10) -0.0284(9) -0.0003(8) -0.0047(7)
C12 0.0561(16) 0.0327(14) 0.0354(13) -0.0228(12) 0.0027(11) -0.0050(10)
C13 0.0610(18) 0.0522(17) 0.0448(16) -0.0322(15) -0.0040(13) 0.0005(13)
C14 0.086(2) 0.060(2) 0.0358(15) -0.0351(18) -0.0109(14) 0.0032(13)
C15 0.083(2) 0.0368(16) 0.0335(14) -0.0270(15) 0.0111(14) -0.0034(11)
C16 0.0612(18) 0.0519(18) 0.0613(19) -0.0322(15) 0.0085(15) 0.0035(14)
C17 0.0615(18) 0.0527(18) 0.0457(16) -0.0328(15) -0.0068(13) 0.0070(13)
C11 0.0612(17) 0.0425(16) 0.0379(14) -0.0296(13) 0.0013(13) -0.0001(12)
N18 0.135(3) 0.0566(18) 0.0426(17) -0.0493(19) 0.0248(18) -0.0073(13)
O9 0.0813(17) 0.128(2) 0.0586(14) -0.0745(17) -0.0050(12) 0.0229(14)
O10 0.0778(14) 0.0474(12) 0.0380(10) -0.0404(10) -0.0100(9) 0.0068(8)
O20 0.158(3) 0.125(3) 0.0767(19) -0.089(3) 0.046(2) -0.0007(17)
O19 0.205(4) 0.124(3) 0.0387(15) -0.087(3) -0.0048(19) 0.0130(15)
O1W 0.0575(13) 0.0507(13) 0.0433(11) -0.0250(10) -0.0020(10) 0.0107(9)

loop_
_atom_type_symbol
_atom_type_description
_atom_type_scat_dispersion_real
_atom_type_scat_dispersion_imag
_atom_type_scat_source
C C 0.0033 0.0016 'International Tables Vol C Tables 4.2.6.8 and 6.1.1.4'
H H 0.0000 0.0000 'International Tables Vol C Tables 4.2.6.8 and 6.1.1.4'
N N 0.0061 0.0033 'International Tables Vol C Tables 4.2.6.8 and 6.1.1.4'
O O 0.0106 0.0060 'International Tables Vol C Tables 4.2.6.8 and 6.1.1.4'

loop_
_geom_angle_atom_site_label_1
_geom_angle_atom_site_label_2
_geom_angle_atom_site_label_3
_geom_angle
O8A C2A N1A 123.2(2)
O8A C2A N3A 120.8(2)
N1A C2A N3A 116.0(2)
N7A C4A N3A 118.1(2)
N7A C4A C5A 123.7(2)
N3A C4A C5A 118.2(2)
C6A C5A C4A 118.1(2)
C6A C5A H5A 121.0
C4A C5A H5A 121.0
C5A C6A N1A 121.9(2)
C5A C6A H6A 119.1
N1A C6A H6A 119.1
C2A N1A C6A 122.3(2)
C2A N1A H1A 121(2)
C6A N1A H1A 117(2)
C4A N3A C2A 123.6(2)
C4A N3A H3A 121(2)
C2A N3A H3A 115(2)
C4A N7A H7A 120(2)
C4A N7A H8A 119.4(16)
H7A N7A H8A 121(3)
O8B C2B N1B 119.4(2)
O8B C2B N3B 121.5(2)
N1B C2B N3B 119.2(2)
N7B C4B N3B 117.2(2)
N7B C4B C5B 120.9(2)
N3B C4B C5B 121.8(2)
C6B C5B C4B 117.0(2)
C6B C5B H5B 121.5
C4B C5B H5B 121.5
C5B C6B N1B 120.7(2)
C5B C6B H6B 119.7
N1B C6B H6B 119.7
C6B N1B C2B 121.9(2)
C6B N1B H1B 120(2)
C2B N1B H1B 118(2)
C4B N3B C2B 119.34(19)
C4B N7B H7B 118(2)
C4B N7B H8B 119.6(19)
H7B N7B H8B 123(3)
C13 C12 C17 118.6(3)
C13 C12 C11 119.6(2)
C17 C12 C11 121.8(2)
C14 C13 C12 121.9(3)
C14 C13 H13 119.1
C12 C13 H13 119.1
C13 C14 C15 117.9(3)
C13 C14 H14 121.0
C15 C14 H14 121.0
C16 C15 C14 121.8(3)
C16 C15 N18 119.8(3)
C14 C15 N18 118.3(3)
C15 C16 C17 119.5(3)
C15 C16 H16 120.3
C17 C16 H16 120.3
C16 C17 C12 120.2(3)
C16 C17 H17 119.9
C12 C17 H17 119.9
O9 C11 O10 124.9(3)
O9 C11 C12 117.0(3)
O10 C11 C12 118.0(2)
O19 N18 O20 123.8(3)
O19 N18 C15 118.6(4)
O20 N18 C15 117.6(4)
H1W O1W H2W 101(3)

loop_
_geom_bond_atom_site_label_1
_geom_bond_atom_site_label_2
_geom_bond_distance
_geom_bond_publ_flag
C2A O8A 1.228(3) ?
C2A N1A 1.351(3) ?
C2A N3A 1.374(3) ?
C4A N7A 1.301(3) ?
C4A N3A 1.357(3) ?
C4A C5A 1.412(3) ?
C5A C6A 1.335(4) ?
C5A H5A 0.9300 ?
C6A N1A 1.359(3) ?
C6A H6A 0.9300 ?
N1A H1A 0.91(4) ?
N3A H3A 0.97(4) ?
N7A H7A 0.85(3) ?
N7A H8A 0.98(3) ?
C2B O8B 1.246(3) ?
C2B N1B 1.354(3) ?
C2B N3B 1.360(3) ?
C4B N7B 1.329(3) ?
C4B N3B 1.339(3) ?
C4B C5B 1.414(3) ?
C5B C6B 1.343(4) ?
C5B H5B 0.9300 ?
C6B N1B 1.350(3) ?
C6B H6B 0.9300 ?
N1B H1B 0.85(4) ?
N7B H7B 0.86(4) ?
N7B H8B 0.89(3) ?
C12 C13 1.382(4) ?
C12 C17 1.385(4) ?
C12 C11 1.509(4) ?
C13 C14 1.364(4) ?
C13 H13 0.9300 ?
C14 C15 1.382(5) ?
C14 H14 0.9300 ?
C15 C16 1.360(4) ?
C15 N18 1.461(4) ?
C16 C17 1.375(4) ?
C16 H16 0.9300 ?
C17 H17 0.9300 ?
C11 O9 1.235(4) y
C11 O10 1.248(3) y
N18 O19 1.216(5) ?
N18 O20 1.216(5) ?
O1W H1W 0.92(3) ?
O1W H2W 0.85(5) ?

loop_
_geom_hbond_atom_site_label_D
_geom_hbond_atom_site_label_H
_geom_hbond_atom_site_label_A
_geom_hbond_site_symmetry_A
_geom_hbond_distance_DH
_geom_hbond_distance_HA
_geom_hbond_distance_DA
_geom_hbond_angle_DHA
N1A H1A O1W . 0.91(4) 1.80(4) 2.710(3) 173(3)
N3A H3A N3B . 0.97(4) 1.88(4) 2.846(3) 177(3)
N7A H7A O8A 1_545 0.85(3) 2.11(3) 2.900(3) 154(3)
N7A H8A O8B . 0.98(3) 1.76(3) 2.747(3) 175(2)
N1B H1B O10 . 0.85(4) 1.90(4) 2.731(3) 169(3)
N7B H7B O8B 1_565 0.86(4) 2.18(4) 2.889(3) 139(3)
N7B H8B O8A . 0.89(3) 2.06(3) 2.949(3) 174(3)
O1W H1W O10 2_656 0.92(3) 1.97(3) 2.847(3) 159(3)
O1W H2W O9 2_756 0.85(5) 1.87(5) 2.723(3) 175(4)
C5B H5B O10 1_565 0.93 2.32 3.249(3) 176
C6A H6A O19 1_564 0.93 2.38 3.262(4) 159

loop_
_geom_torsion_atom_site_label_1
_geom_torsion_atom_site_label_2
_geom_torsion_atom_site_label_3
_geom_torsion_atom_site_label_4
_geom_torsion
N7A C4A C5A C6A 178.5(2)
N3A C4A C5A C6A -0.9(3)
C4A C5A C6A N1A 0.2(4)
O8A C2A N1A C6A 178.9(2)
N3A C2A N1A C6A -1.4(3)
C5A C6A N1A C2A 1.0(4)
N7A C4A N3A C2A -179.0(2)
C5A C4A N3A C2A 0.5(3)
O8A C2A N3A C4A -179.7(2)
N1A C2A N3A C4A 0.7(3)
N7B C4B C5B C6B 178.3(2)
N3B C4B C5B C6B -2.3(3)
C4B C5B C6B N1B 0.8(4)
C5B C6B N1B C2B 0.5(4)
O8B C2B N1B C6B 179.9(2)
N3B C2B N1B C6B -0.3(3)
N7B C4B N3B C2B -178.1(2)
C5B C4B N3B C2B 2.4(3)
O8B C2B N3B C4B 178.66(19)
N1B C2B N3B C4B -1.1(3)
C17 C12 C13 C14 -1.5(5)
C11 C12 C13 C14 177.0(3)
C12 C13 C14 C15 1.0(5)
C13 C14 C15 C16 -0.1(5)
C13 C14 C15 N18 -180.0(3)
C14 C15 C16 C17 -0.3(5)
N18 C15 C16 C17 179.5(3)
C15 C16 C17 C12 -0.2(5)
C13 C12 C17 C16 1.1(4)
C11 C12 C17 C16 -177.4(3)
C13 C12 C11 O9 1.5(4)
C17 C12 C11 O9 180.0(3)
C13 C12 C11 O10 -176.1(3)
C17 C12 C11 O10 2.3(4)
C16 C15 N18 O19 176.4(3)
C14 C15 N18 O19 -3.7(5)
C16 C15 N18 O20 -4.0(5)
C14 C15 N18 O20 175.9(3)
